data_1100398
loop_
_publ_author_name
'Li, X.-W.'
'Lorberth, J.'
'Harms, K.'

_publ_section_title
;
 Asymmetric diarsines: Synthesis of dimeric
 pentamethylcyclopentadienylchloroarsine, dimeric
 pentamethylcyclopentadienyl(methyl)arsine and the crystal
 structure of dimeric pentamethylcyclopentadienyl(methyl)arsine
;
_journal_coden_ASTM JORCAI
_journal_issue 1-2
_journal_name_full 'Journal of Organometallic Chemistry'
_journal_page_first 229
_journal_page_last 233
_journal_paper_doi 10.1016/0022-328x(94)87168-x
_journal_volume 483
_journal_year 1994
_chemical_formula_sum 'C22 H36 As2'
_space_group_IT_number 2
_symmetry_cell_setting triclinic
_symmetry_Int_Tables_number 2
_symmetry_space_group_name_Hall '-P 1'
_symmetry_space_group_name_H-M 'P -1'
_cell_angle_alpha 101.07(1)
_cell_angle_beta 104.56(1)
_cell_angle_gamma 113.69(1)
_cell_formula_units_Z 1
_cell_length_a 7.345(1)
_cell_length_b 8.594(1)
_cell_length_c 10.673(1)
_cod_database_code 1100398

loop_
_symmetry_equiv_pos_site_id
_symmetry_equiv_pos_as_xyz
1 x,y,z
2 -x,-y,-z

loop_
_atom_site_label
_atom_site_type_symbol
_atom_site_fract_x
_atom_site_fract_y
_atom_site_fract_z
As1 As 0.15863(5) 0.98132(4) 0.01005(3)
C1 C 0.3355(6) 1.1353(4) 0.2112(3)
C2 C 0.4916(8) 1.0670(6) 0.2651(4)
H1 H 0.5776(32) 1.0719(36) 0.2089(18)
H2 H 0.4125(8) 0.9437(14) 0.2616(28)
H3 H 0.5838(31) 1.1420(24) 0.3592(10)
C3 C 0.4427(6) 1.3258(5) 0.2102(3)
C4 C 0.6026(7) 1.3822(7) 0.1415(4)
H4 H 0.5393(24) 1.3034(35) 0.0470(13)
H5 H 0.7279(29) 1.3742(52) 0.1894(26)
H6 H 0.6436(48) 1.5053(20) 0.1437(37)
C5 C 0.3819(7) 1.4247(5) 0.2794(4)
C6 C 0.4441(10) 1.6221(5) 0.3041(5)
H7 H 0.5509(57) 1.6930(8) 0.3955(19)
H8 H 0.3190(19) 1.6386(11) 0.2959(48)
H9 H 0.5020(69) 1.6609(17) 0.2368(30)
C7 C 0.2270(6) 1.3146(6) 0.3334(3)
C8 C 0.1245(9) 1.3835(9) 0.4177(5)
H10 H 0.0748(64) 1.4576(50) 0.3771(26)
H11 H 0.2276(24) 1.4548(52) 0.5101(14)
H12 H 0.0043(47) 1.2828(9) 0.4208(39)
C9 C 0.2032(6) 1.1463(5) 0.2955(3)
C10 C 0.0727(7) 0.9891(6) 0.3338(4)
H13 H 0.1439(41) 0.9161(38) 0.3446(51)
H14 H -0.0676(29) 0.9166(40) 0.2620(25)
H15 H 0.0579(69) 1.0334(6) 0.4193(28)
C11 C 0.0433(8) 0.7373(5) 0.0259(4)
H16 H -0.0354(41) 0.6478(5) -0.0650(4)
H17 H -0.0514(34) 0.7254(14) 0.0767(25)
H18 H 0.1602(7) 0.7191(15) 0.0739(26)
As1A* As -0.15863(5) 1.01868(4) -0.01005(3)
C1A* C -0.3355(6) 0.8647(4) -0.2112(3)
C2A* C -0.4916(8) 0.9330(6) -0.2651(4)
H1A* H -0.5776(32) 0.9281(36) -0.2089(18)
H2A* H -0.4125(8) 1.0563(14) -0.2616(28)
H3A* H -0.5838(31) 0.8580(24) -0.3592(10)
C3A* C -0.4427(6) 0.6742(5) -0.2102(3)
C4A* C -0.6026(7) 0.6178(7) -0.1415(4)
H4A* H -0.5393(24) 0.6966(35) -0.0470(13)
H5A* H -0.7279(29) 0.6258(52) -0.1894(26)
H6A* H -0.6436(48) 0.4947(20) -0.1437(37)
C5A* C -0.3819(7) 0.5753(5) -0.2794(4)
C6A* C -0.4441(10) 0.3779(5) -0.3041(5)
H7A* H -0.5509(57) 0.3070(8) -0.3955(19)
H8A* H -0.3190(19) 0.3614(11) -0.2959(48)
H9A* H -0.5020(69) 0.3391(17) -0.2368(30)
C7A* C -0.2270(6) 0.6854(6) -0.3334(3)
C8A* C -0.1245(9) 0.6165(9) -0.4177(5)
H10A* H -0.0748(64) 0.5424(50) -0.3771(26)
H11A* H -0.2276(24) 0.5452(52) -0.5101(14)
H12A* H -0.0043(47) 0.7172(9) -0.4208(39)
C9A* C -0.2032(6) 0.8537(5) -0.2955(3)
C10A* C -0.0727(7) 1.0109(6) -0.3338(4)
H13A* H -0.1439(41) 1.0839(38) -0.3446(51)
H14A* H 0.0676(29) 1.0834(40) -0.2620(25)
H15A* H -0.0579(69) 0.9666(6) -0.4193(28)
C11A* C -0.0433(8) 1.2627(5) -0.0259(4)
H16A* H 0.0354(41) 1.3522(5) 0.0650(4)
H17A* H 0.0514(34) 1.2746(14) -0.0767(25)
H18A* H -0.1602(7) 1.2809(15) -0.0739(26)

loop_
_atom_type_symbol
_atom_type_radius_bond
C 0.68
H 0.23
As 1.21
